data_4128504
loop_
_publ_author_name
'Pupo, Gabriele'
'Vicini, Anna Chiara'
'Ascough, David M. H.'
'Ibba, Francesco'
'Christensen, Kirsten E.'
'Thompson, Amber L.'
'Brown, John M.'
'Paton, Robert S.'
'Gouverneur, V\'eronique'

_publ_section_title
;
 Hydrogen Bonding Phase-Transfer Catalysis with Potassium Fluoride:
 Enantioselective Synthesis of \b-Fluoroamines.
;
_journal_issue 7
_journal_name_full 'Journal of the American Chemical Society'
_journal_page_first 2878
_journal_page_last 2883
_journal_paper_doi 10.1021/jacs.8b12568
_journal_volume 141
_journal_year 2019
_chemical_absolute_configuration ad
_chemical_formula_moiety 'C19 H22 F1 N1'
_chemical_formula_sum 'C19 H22 F N'
_chemical_formula_weight 283.39
_chemical_melting_point ?
_space_group_IT_number 4
_space_group_name_Hall 'P 2yb'
_space_group_name_H-M_alt 'P 1 21 1'
_symmetry_cell_setting monoclinic
_symmetry_space_group_name_Hall 'P 2yb'
_symmetry_space_group_name_H-M 'P 1 21 1'
_atom_sites_solution_hydrogens difmap
_atom_sites_solution_primary other
_audit_creation_date 2018-11-21
_audit_creation_method CRYSTALS_ver_14.61_build_7005
_cell_angle_alpha 90
_cell_angle_beta 100.441(2)
_cell_angle_gamma 90
_cell_formula_units_Z 4
_cell_length_a 8.4671(2)
_cell_length_b 11.6731(3)
_cell_length_c 16.0818(4)
_cell_measurement_reflns_used 6557
_cell_measurement_temperature 150
_cell_measurement_theta_max 76
_cell_measurement_theta_min 5
_cell_volume 1563.16(7)
_computing_cell_refinement
; 
 CrysAlisPro (Rigaku Oxford Diffraction, 2017) 
;
_computing_data_collection 'SuperNova, (Oxford Diffraction, 2010)'
_computing_data_reduction
; 
 CrysAlisPro (Rigaku Oxford Diffraction, 2017) 
;
_computing_molecular_graphics 'CAMERON (Watkin et al., 1996)'
_computing_publication_material 'CRYSTALS (Betteridge et al., 2003)'
_computing_structure_refinement 'CRYSTALS (Betteridge et al., 2003)'
_computing_structure_solution 'Superflip (Palatinus & Chapuis, 2007)'
_diffrn_ambient_temperature 150
_diffrn_measured_fraction_theta_full 0.997
_diffrn_measured_fraction_theta_max 0.991
_diffrn_measurement_device Area
_diffrn_measurement_device_type 'Oxford Diffraction SuperNova'
_diffrn_measurement_method \w
_diffrn_radiation_monochromator 'focussing mirrors'
_diffrn_radiation_type 'Cu K\a'
_diffrn_radiation_wavelength 1.54184
_diffrn_reflns_av_R_equivalents 0.033
_diffrn_reflns_av_unetI/netI 0.056
_diffrn_reflns_limit_h_max 10
_diffrn_reflns_limit_h_min -10
_diffrn_reflns_limit_k_max 14
_diffrn_reflns_limit_k_min -14
_diffrn_reflns_limit_l_max 19
_diffrn_reflns_limit_l_min -20
_diffrn_reflns_number 15451
_diffrn_reflns_theta_full 74.559
_diffrn_reflns_theta_max 76.081
_diffrn_reflns_theta_min 4.708
_diffrn_standards_number 0
_exptl_absorpt_coefficient_mu 0.612
_exptl_absorpt_correction_T_max 0.99
_exptl_absorpt_correction_T_min 0.78
_exptl_absorpt_correction_type multi-scan
_exptl_absorpt_process_details
; 
 CrysAlisPro (Rigaku Oxford Diffraction, 2017) 
;
_exptl_crystal_colour clear_pale_colourless
_exptl_crystal_density_diffrn 1.204
_exptl_crystal_density_meas ?
_exptl_crystal_density_method 'not measured'
_exptl_crystal_description plate
_exptl_crystal_F_000 608
_exptl_crystal_size_max 0.29
_exptl_crystal_size_mid 0.18
_exptl_crystal_size_min 0.02
_refine_diff_density_max 0.17
_refine_diff_density_min -0.16
_refine_ls_abs_structure_details
; 
 Parsons, Flack & Wagner (2013), 
 2870 Friedel Pairs 
;
_refine_ls_abs_structure_Flack 0.07(8)
_refine_ls_extinction_method None
_refine_ls_goodness_of_fit_ref 0.9985
_refine_ls_hydrogen_treatment constr
_refine_ls_matrix_type full
_refine_ls_number_parameters 380
_refine_ls_number_reflns 6441
_refine_ls_number_restraints 1
_refine_ls_R_factor_all 0.0386
_refine_ls_R_factor_gt 0.0344
_refine_ls_shift/su_max 0.0004709
_refine_ls_shift/su_mean 0.0000463
_refine_ls_structure_factor_coef Fsqd
_refine_ls_weighting_details
;
 Method= Modified Sheldrick 
 w=1/[\s^2^(F^2^) + ( 0.04P)^2^ + 0.22P] 
 ,where P=(max(Fo^2^,0) + 2Fc^2^)/3 
;
_refine_ls_weighting_scheme calc
_refine_ls_wR_factor_all 0.0853
_refine_ls_wR_factor_gt 0.0803
_refine_ls_wR_factor_ref 0.0853
_reflns_limit_h_max 10
_reflns_limit_h_min -10
_reflns_limit_k_max 14
_reflns_limit_k_min -14
_reflns_limit_l_max 20
_reflns_limit_l_min 0
_reflns_number_gt 5990
_reflns_number_total 6441
_reflns_threshold_expression I>2.0\s(I)
_oxford_diffrn_Wilson_B_factor 2.62
_oxford_diffrn_Wilson_scale 0.02
_oxford_refine_ls_r_factor_ref 0.0386
_oxford_refine_ls_scale 6.64(10)
_oxford_reflns_number_all 6441
_oxford_structure_analysis_title 7029-3
_cod_data_source_file ja8b12568_si_003.cif
_cod_data_source_block 2g-150K
_cod_depositor_comments
;
The following automatic conversions were performed:

data item '_chemical_melting_point' value 'not measured' was changed
to '?' -- the value is undefined or not given.

data item '_exptl_crystal_density_meas' value 'not measured' was
changed to '?' -- the value is perceived as not measured.

Automatic conversion script
Id: cif_fix_values 6909 2019-04-08 15:41:33Z antanas 
;
_cod_original_sg_symbol_H-M 'P 21 '
_cod_original_formula_sum 'C19 H22 F1 N1'
_cod_database_code 4128504
_oxford_refine_reflns_threshold_expression_ref I>-3.0\s(I)
_oxford_hooft_y 0.01(7)
_oxford_bijvoet_difference 0.07(8)
_oxford_refined_flack_x -0.02(11)

loop_
_symmetry_equiv_pos_as_xyz
x,y,z
-x,y+1/2,-z

loop_
_atom_site_label
_atom_site_type_symbol
_atom_site_fract_x
_atom_site_fract_y
_atom_site_fract_z
_atom_site_U_iso_or_equiv
_atom_site_occupancy
_atom_site_adp_type
_atom_site_refinement_flags_posn
F11 F 0.37461(12) 1.07911(10) 0.14700(7) 0.0395 1.0000 Uani .
N11 N 0.53619(14) 0.97402(11) 0.28944(8) 0.0246 1.0000 Uani .
C11 C 0.47750(17) 0.98952(14) 0.13201(10) 0.0268 1.0000 Uani .
C12 C 0.54709(17) 1.01928(14) 0.05471(10) 0.0262 1.0000 Uani .
C13 C 0.6308(2) 1.12116(15) 0.05146(11) 0.0327 1.0000 Uani .
C14 C 0.6962(2) 1.14867(17) -0.01953(12) 0.0390 1.0000 Uani .
C15 C 0.6763(2) 1.07478(19) -0.08808(11) 0.0415 1.0000 Uani .
C16 C 0.5922(2) 0.97352(18) -0.08528(12) 0.0419 1.0000 Uani .
C17 C 0.5276(2) 0.94559(15) -0.01434(11) 0.0336 1.0000 Uani .
C18 C 0.60710(16) 0.97637(12) 0.21161(9) 0.0227 1.0000 Uani .
C19 C 0.71787(17) 0.87588(13) 0.20418(9) 0.0226 1.0000 Uani .
C20 C 0.88304(18) 0.88713(15) 0.23184(10) 0.0292 1.0000 Uani .
C21 C 0.98529(19) 0.79341(17) 0.23176(11) 0.0363 1.0000 Uani .
C22 C 0.9249(2) 0.68736(16) 0.20436(11) 0.0362 1.0000 Uani .
C23 C 0.7610(2) 0.67465(14) 0.17627(11) 0.0319 1.0000 Uani .
C24 C 0.65955(17) 0.76805(13) 0.17613(10) 0.0264 1.0000 Uani .
C25 C 0.65587(18) 1.00330(14) 0.36392(10) 0.0281 1.0000 Uani .
C26 C 0.5764(2) 1.01882(16) 0.44084(11) 0.0356 1.0000 Uani .
C27 C 0.4853(2) 0.91149(18) 0.45710(11) 0.0393 1.0000 Uani .
C28 C 0.36854(19) 0.87660(16) 0.37736(11) 0.0350 1.0000 Uani .
C29 C 0.45646(18) 0.86631(14) 0.30277(11) 0.0286 1.0000 Uani .
F31 F 1.12618(13) 0.70006(10) 0.77674(7) 0.0414 1.0000 Uani .
N31 N 0.95185(15) 0.76325(12) 0.62794(8) 0.0268 1.0000 Uani .
C31 C 0.97284(19) 0.74328(13) 0.78250(10) 0.0270 1.0000 Uani .
C32 C 0.98736(17) 0.80624(13) 0.86548(9) 0.0240 1.0000 Uani .
C33 C 1.09459(19) 0.89757(14) 0.88381(10) 0.0288 1.0000 Uani .
C34 C 1.1099(2) 0.95533(14) 0.96018(11) 0.0319 1.0000 Uani .
C35 C 1.0197(2) 0.92227(15) 1.01981(10) 0.0321 1.0000 Uani .
C36 C 0.9140(2) 0.83083(16) 1.00273(11) 0.0339 1.0000 Uani .
C37 C 0.89828(18) 0.77302(15) 0.92600(10) 0.0300 1.0000 Uani .
C38 C 0.91885(18) 0.81991(13) 0.70483(9) 0.0253 1.0000 Uani .
C39 C 0.74779(19) 0.86373(13) 0.70053(9) 0.0256 1.0000 Uani .
C40 C 0.7149(2) 0.97946(14) 0.68313(10) 0.0321 1.0000 Uani .
C41 C 0.5593(2) 1.02247(16) 0.67569(12) 0.0414 1.0000 Uani .
C42 C 0.4344(2) 0.95080(19) 0.68503(12) 0.0437 1.0000 Uani .
C43 C 0.4647(2) 0.83533(18) 0.70217(12) 0.0388 1.0000 Uani .
C44 C 0.6201(2) 0.79196(14) 0.71020(10) 0.0306 1.0000 Uani .
C45 C 0.9668(2) 0.84420(14) 0.56057(10) 0.0310 1.0000 Uani .
C46 C 1.0313(2) 0.78453(16) 0.48952(11) 0.0355 1.0000 Uani .
C47 C 0.9259(2) 0.68343(16) 0.45497(11) 0.0371 1.0000 Uani .
C48 C 0.9027(2) 0.60380(14) 0.52689(12) 0.0357 1.0000 Uani .
C49 C 0.84267(19) 0.66991(13) 0.59673(10) 0.0284 1.0000 Uani .
H111 H 0.4106 0.9193 0.1208 0.0317 1.0000 Uiso R
H131 H 0.6423 1.1733 0.0984 0.0390 1.0000 Uiso R
H141 H 0.7539 1.2178 -0.0196 0.0470 1.0000 Uiso R
H151 H 0.7194 1.0942 -0.1357 0.0492 1.0000 Uiso R
H161 H 0.5769 0.9252 -0.1309 0.0503 1.0000 Uiso R
H171 H 0.4707 0.8768 -0.0123 0.0402 1.0000 Uiso R
H181 H 0.6727 1.0468 0.2156 0.0253 1.0000 Uiso R
H201 H 0.9226 0.9594 0.2488 0.0352 1.0000 Uiso R
H211 H 1.0960 0.8022 0.2497 0.0445 1.0000 Uiso R
H221 H 0.9926 0.6253 0.2027 0.0426 1.0000 Uiso R
H231 H 0.7194 0.6017 0.1578 0.0368 1.0000 Uiso R
H241 H 0.5437 0.7583 0.1560 0.0319 1.0000 Uiso R
H252 H 0.7065 1.0750 0.3521 0.0345 1.0000 Uiso R
H251 H 0.7386 0.9427 0.3760 0.0329 1.0000 Uiso R
H262 H 0.5037 1.0834 0.4318 0.0409 1.0000 Uiso R
H261 H 0.6599 1.0338 0.4906 0.0435 1.0000 Uiso R
H271 H 0.4246 0.9233 0.5030 0.0476 1.0000 Uiso R
H272 H 0.5596 0.8491 0.4731 0.0471 1.0000 Uiso R
H281 H 0.2837 0.9340 0.3650 0.0411 1.0000 Uiso R
H282 H 0.3189 0.8004 0.3861 0.0410 1.0000 Uiso R
H291 H 0.3810 0.8461 0.2515 0.0333 1.0000 Uiso R
H292 H 0.5321 0.8016 0.3138 0.0333 1.0000 Uiso R
H311 H 0.8999 0.6784 0.7824 0.0303 1.0000 Uiso R
H331 H 1.1597 0.9198 0.8424 0.0347 1.0000 Uiso R
H341 H 1.1831 1.0179 0.9729 0.0373 1.0000 Uiso R
H351 H 1.0300 0.9615 1.0715 0.0387 1.0000 Uiso R
H361 H 0.8540 0.8082 1.0433 0.0415 1.0000 Uiso R
H371 H 0.8279 0.7112 0.9148 0.0355 1.0000 Uiso R
H381 H 0.9866 0.8881 0.7122 0.0302 1.0000 Uiso R
H401 H 0.7998 1.0291 0.6755 0.0378 1.0000 Uiso R
H411 H 0.5404 1.1029 0.6644 0.0507 1.0000 Uiso R
H421 H 0.3299 0.9785 0.6802 0.0526 1.0000 Uiso R
H431 H 0.3803 0.7868 0.7088 0.0476 1.0000 Uiso R
H441 H 0.6391 0.7122 0.7234 0.0370 1.0000 Uiso R
H451 H 1.0431 0.9072 0.5863 0.0368 1.0000 Uiso R
H452 H 0.8615 0.8801 0.5376 0.0372 1.0000 Uiso R
H461 H 1.0363 0.8395 0.4442 0.0432 1.0000 Uiso R
H462 H 1.1377 0.7572 0.5125 0.0420 1.0000 Uiso R
H471 H 0.8193 0.7107 0.4284 0.0430 1.0000 Uiso R
H472 H 0.9716 0.6391 0.4116 0.0439 1.0000 Uiso R
H481 H 1.0076 0.5695 0.5507 0.0428 1.0000 Uiso R
H482 H 0.8229 0.5433 0.5043 0.0425 1.0000 Uiso R
H491 H 0.8302 0.6180 0.6456 0.0340 1.0000 Uiso R
H492 H 0.7371 0.7002 0.5746 0.0336 1.0000 Uiso R

loop_
_atom_site_aniso_label
_atom_site_aniso_U_11
_atom_site_aniso_U_22
_atom_site_aniso_U_33
_atom_site_aniso_U_23
_atom_site_aniso_U_13
_atom_site_aniso_U_12
F11 0.0403(5) 0.0463(6) 0.0312(5) 0.0013(4) 0.0046(4) 0.0234(4)
N11 0.0259(6) 0.0245(6) 0.0231(6) -0.0024(5) 0.0035(5) 0.0030(5)
C11 0.0252(6) 0.0267(7) 0.0272(7) -0.0020(6) 0.0017(6) 0.0069(6)
C12 0.0262(7) 0.0277(7) 0.0227(7) -0.0008(6) -0.0011(5) 0.0071(5)
C13 0.0401(8) 0.0295(8) 0.0254(7) 0.0020(6) -0.0021(6) 0.0017(6)
C14 0.0369(8) 0.0420(9) 0.0354(9) 0.0117(7) -0.0006(7) -0.0012(7)
C15 0.0393(9) 0.0581(11) 0.0276(8) 0.0098(8) 0.0074(7) 0.0119(8)
C16 0.0468(9) 0.0501(10) 0.0263(8) -0.0099(8) 0.0002(7) 0.0127(8)
C17 0.0348(8) 0.0324(8) 0.0314(8) -0.0069(7) -0.0002(6) 0.0038(6)
C18 0.0245(6) 0.0207(6) 0.0219(7) -0.0012(5) 0.0015(5) -0.0003(5)
C19 0.0231(6) 0.0245(7) 0.0203(6) 0.0023(5) 0.0041(5) 0.0017(5)
C20 0.0251(7) 0.0357(8) 0.0265(7) -0.0029(6) 0.0036(5) -0.0035(6)
C21 0.0221(7) 0.0533(10) 0.0320(8) 0.0014(8) 0.0013(6) 0.0054(7)
C22 0.0376(8) 0.0385(9) 0.0339(9) 0.0042(7) 0.0101(7) 0.0162(7)
C23 0.0369(8) 0.0266(8) 0.0338(8) -0.0011(6) 0.0107(6) 0.0030(6)
C24 0.0262(6) 0.0253(7) 0.0288(7) -0.0007(6) 0.0080(5) 0.0009(6)
C25 0.0300(7) 0.0281(7) 0.0249(7) -0.0014(6) 0.0014(6) 0.0024(6)
C26 0.0366(8) 0.0441(9) 0.0247(8) -0.0058(7) 0.0015(6) 0.0092(7)
C27 0.0385(8) 0.0547(11) 0.0261(8) 0.0023(8) 0.0095(7) 0.0091(8)
C28 0.0299(7) 0.0441(9) 0.0336(9) -0.0001(7) 0.0127(6) 0.0030(7)
C29 0.0270(7) 0.0310(7) 0.0291(7) -0.0032(6) 0.0088(6) -0.0007(6)
F31 0.0459(6) 0.0433(6) 0.0335(5) -0.0036(5) 0.0033(4) 0.0207(5)
N31 0.0353(6) 0.0229(6) 0.0235(6) -0.0006(5) 0.0089(5) -0.0020(5)
C31 0.0333(7) 0.0208(6) 0.0261(7) 0.0011(6) 0.0030(6) -0.0005(5)
C32 0.0261(6) 0.0228(7) 0.0220(7) 0.0027(5) 0.0014(5) 0.0009(5)
C33 0.0324(7) 0.0280(7) 0.0266(7) 0.0032(6) 0.0072(6) -0.0046(6)
C34 0.0358(8) 0.0281(8) 0.0302(8) -0.0014(6) 0.0021(6) -0.0064(6)
C35 0.0353(8) 0.0373(8) 0.0231(7) -0.0027(6) 0.0042(6) 0.0037(6)
C36 0.0315(7) 0.0442(9) 0.0275(8) 0.0049(7) 0.0093(6) -0.0015(7)
C37 0.0278(7) 0.0324(8) 0.0291(8) 0.0050(6) 0.0036(6) -0.0068(6)
C38 0.0331(7) 0.0201(6) 0.0230(7) 0.0009(5) 0.0060(5) -0.0030(5)
C39 0.0359(7) 0.0237(7) 0.0171(6) -0.0016(5) 0.0044(5) 0.0010(6)
C40 0.0432(8) 0.0255(7) 0.0258(7) -0.0017(6) 0.0012(6) 0.0022(6)
C41 0.0552(11) 0.0341(9) 0.0319(9) -0.0044(7) 0.0002(8) 0.0156(8)
C42 0.0387(9) 0.0565(11) 0.0343(9) -0.0115(8) 0.0024(7) 0.0162(8)
C43 0.0364(8) 0.0506(10) 0.0306(8) -0.0085(7) 0.0098(7) -0.0021(7)
C44 0.0370(8) 0.0304(8) 0.0256(7) -0.0030(6) 0.0086(6) -0.0012(6)
C45 0.0387(8) 0.0274(8) 0.0278(8) 0.0032(6) 0.0085(6) -0.0027(6)
C46 0.0419(8) 0.0379(9) 0.0305(8) 0.0025(7) 0.0167(7) -0.0017(7)
C47 0.0494(9) 0.0385(9) 0.0255(8) -0.0053(7) 0.0129(7) 0.0012(7)
C48 0.0472(9) 0.0286(8) 0.0328(8) -0.0044(7) 0.0114(7) -0.0001(7)
C49 0.0359(7) 0.0232(7) 0.0274(7) -0.0017(6) 0.0095(6) -0.0039(6)

loop_
_atom_type_symbol
_atom_type_scat_dispersion_real
_atom_type_scat_dispersion_imag
_atom_type_scat_Cromer_Mann_a1
_atom_type_scat_Cromer_Mann_b1
_atom_type_scat_Cromer_Mann_a2
_atom_type_scat_Cromer_Mann_b2
_atom_type_scat_Cromer_Mann_a3
_atom_type_scat_Cromer_Mann_b3
_atom_type_scat_Cromer_Mann_a4
_atom_type_scat_Cromer_Mann_b4
_atom_type_scat_Cromer_Mann_c
_atom_type_scat_source
C 0.0181 0.0091 2.3100 20.8439 1.0200 10.2075 1.5886 0.5687 0.8650 51.6512 0.2156 'International Tables Vol C 4.2.6.8 and 6.1.1.4'
H 0.0000 0.0000 0.4930 10.5109 0.3229 26.1257 0.1402 3.1424 0.0408 57.7998 0.0030 'International Tables Vol C 4.2.6.8 and 6.1.1.4'
F 0.0727 0.0534 3.5392 10.2825 2.6412 4.2944 1.5170 0.2615 1.0243 26.1476 0.2776 'International Tables Vol C 4.2.6.8 and 6.1.1.4'
N 0.0311 0.0180 12.2126 0.0057 3.1322 9.8933 2.0125 28.9975 1.1663 0.5826 -11.5290 'International Tables Vol C 4.2.6.8 and 6.1.1.4'

loop_
_geom_angle_atom_site_label_1
_geom_angle_atom_site_label_2
_geom_angle_atom_site_label_3
_geom_angle
_geom_angle_publ_flag
C18 N11 C25 111.13(11) yes
C18 N11 C29 114.09(12) yes
C25 N11 C29 110.54(12) yes
F11 C11 C12 108.40(12) yes
F11 C11 C18 107.58(12) yes
C12 C11 C18 112.52(12) yes
F11 C11 H111 107.0 no
C12 C11 H111 109.6 no
C18 C11 H111 111.5 no
C11 C12 C13 120.37(14) yes
C11 C12 C17 120.52(15) yes
C13 C12 C17 119.12(16) yes
C12 C13 C14 120.59(16) yes
C12 C13 H131 119.5 no
C14 C13 H131 119.9 no
C13 C14 C15 119.96(17) yes
C13 C14 H141 118.8 no
C15 C14 H141 121.3 no
C14 C15 C16 119.62(17) yes
C14 C15 H151 119.5 no
C16 C15 H151 120.9 no
C15 C16 C17 120.52(17) yes
C15 C16 H161 119.9 no
C17 C16 H161 119.5 no
C12 C17 C16 120.19(17) yes
C12 C17 H171 119.2 no
C16 C17 H171 120.7 no
C11 C18 N11 111.59(11) yes
C11 C18 C19 111.68(12) yes
N11 C18 C19 113.71(12) yes
C11 C18 H181 106.2 no
N11 C18 H181 105.6 no
C19 C18 H181 107.4 no
C18 C19 C20 119.97(13) yes
C18 C19 C24 122.26(12) yes
C20 C19 C24 117.59(13) yes
C19 C20 C21 120.82(15) yes
C19 C20 H201 117.7 no
C21 C20 H201 121.4 no
C20 C21 C22 120.62(15) yes
C20 C21 H211 120.1 no
C22 C21 H211 119.3 no
C21 C22 C23 119.37(15) yes
C21 C22 H221 120.9 no
C23 C22 H221 119.6 no
C22 C23 C24 119.93(15) yes
C22 C23 H231 119.4 no
C24 C23 H231 120.7 no
C19 C24 C23 121.66(14) yes
C19 C24 H241 118.9 no
C23 C24 H241 119.4 no
N11 C25 C26 110.52(13) yes
N11 C25 H252 107.7 no
C26 C25 H252 109.3 no
N11 C25 H251 110.8 no
C26 C25 H251 109.0 no
H252 C25 H251 109.4 no
C25 C26 C27 110.79(14) yes
C25 C26 H262 109.5 no
C27 C26 H262 109.9 no
C25 C26 H261 108.9 no
C27 C26 H261 108.6 no
H262 C26 H261 109.2 no
C26 C27 C28 110.33(15) yes
C26 C27 H271 111.4 no
C28 C27 H271 108.7 no
C26 C27 H272 110.0 no
C28 C27 H272 108.3 no
H271 C27 H272 108.0 no
C27 C28 C29 110.33(13) yes
C27 C28 H281 109.2 no
C29 C28 H281 109.9 no
C27 C28 H282 110.1 no
C29 C28 H282 108.4 no
H281 C28 H282 109.0 no
C28 C29 N11 110.59(13) yes
C28 C29 H291 110.2 no
N11 C29 H291 109.5 no
C28 C29 H292 108.2 no
N11 C29 H292 112.6 no
H291 C29 H292 105.7 no
C38 N31 C45 112.79(12) yes
C38 N31 C49 114.82(12) yes
C45 N31 C49 111.28(13) yes
F31 C31 C32 107.68(12) yes
F31 C31 C38 107.24(12) yes
C32 C31 C38 113.57(12) yes
F31 C31 H311 108.1 no
C32 C31 H311 109.3 no
C38 C31 H311 110.8 no
C31 C32 C33 120.27(13) yes
C31 C32 C37 121.05(14) yes
C33 C32 C37 118.66(14) yes
C32 C33 C34 120.73(14) yes
C32 C33 H331 119.1 no
C34 C33 H331 120.2 no
C33 C34 C35 120.20(15) yes
C33 C34 H341 120.9 no
C35 C34 H341 118.9 no
C34 C35 C36 119.60(15) yes
C34 C35 H351 120.2 no
C36 C35 H351 120.2 no
C35 C36 C37 120.22(15) yes
C35 C36 H361 119.4 no
C37 C36 H361 120.4 no
C36 C37 C32 120.57(15) yes
C36 C37 H371 120.1 no
C32 C37 H371 119.3 no
C31 C38 N31 110.31(12) yes
C31 C38 C39 111.84(12) yes
N31 C38 C39 115.81(12) yes
C31 C38 H381 107.1 no
N31 C38 H381 105.8 no
C39 C38 H381 105.3 no
C38 C39 C40 119.10(14) yes
C38 C39 C44 122.75(14) yes
C40 C39 C44 118.11(15) yes
C39 C40 C41 121.08(17) yes
C39 C40 H401 119.2 no
C41 C40 H401 119.7 no
C40 C41 C42 120.26(17) yes
C40 C41 H411 119.3 no
C42 C41 H411 120.5 no
C41 C42 C43 119.49(17) yes
C41 C42 H421 121.0 no
C43 C42 H421 119.5 no
C42 C43 C44 120.53(18) yes
C42 C43 H431 119.6 no
C44 C43 H431 119.9 no
C39 C44 C43 120.53(16) yes
C39 C44 H441 120.1 no
C43 C44 H441 119.3 no
N31 C45 C46 110.62(13) yes
N31 C45 H451 107.4 no
C46 C45 H451 110.4 no
N31 C45 H452 110.9 no
C46 C45 H452 109.5 no
H451 C45 H452 107.9 no
C45 C46 C47 111.22(13) yes
C45 C46 H461 109.2 no
C47 C46 H461 109.8 no
C45 C46 H462 107.6 no
C47 C46 H462 109.2 no
H461 C46 H462 109.8 no
C46 C47 C48 110.08(15) yes
C46 C47 H471 109.9 no
C48 C47 H471 107.1 no
C46 C47 H472 112.3 no
C48 C47 H472 109.4 no
H471 C47 H472 107.9 no
C47 C48 C49 110.88(14) yes
C47 C48 H481 108.2 no
C49 C48 H481 108.4 no
C47 C48 H482 109.1 no
C49 C48 H482 109.4 no
H481 C48 H482 110.9 no
C48 C49 N31 110.90(13) yes
C48 C49 H491 111.4 no
N31 C49 H491 109.2 no
C48 C49 H492 108.9 no
N31 C49 H492 109.9 no
H491 C49 H492 106.5 no

loop_
_geom_bond_atom_site_label_1
_geom_bond_atom_site_label_2
_geom_bond_distance
_geom_bond_publ_flag
F11 C11 1.4095(17) yes
N11 C18 1.4832(19) yes
N11 C25 1.4624(19) yes
N11 C29 1.461(2) yes
C11 C12 1.510(2) yes
C11 C18 1.5354(19) yes
C11 H111 0.994 no
C12 C13 1.390(2) yes
C12 C17 1.391(2) yes
C13 C14 1.394(3) yes
C13 H131 0.961 no
C14 C15 1.386(3) yes
C14 H141 0.943 no
C15 C16 1.385(3) yes
C15 H151 0.934 no
C16 C17 1.390(3) yes
C16 H161 0.916 no
C17 H171 0.940 no
C18 C19 1.5200(19) yes
C18 H181 0.987 no
C19 C20 1.395(2) yes
C19 C24 1.397(2) yes
C20 C21 1.395(2) yes
C20 H201 0.930 no
C21 C22 1.381(3) yes
C21 H211 0.935 no
C22 C23 1.387(3) yes
C22 H221 0.927 no
C23 C24 1.388(2) yes
C23 H231 0.948 no
C24 H241 0.982 no
C25 C26 1.522(2) yes
C25 H252 0.975 no
C25 H251 0.990 no
C26 C27 1.519(3) yes
C26 H262 0.967 no
C26 H261 0.982 no
C27 C28 1.526(3) yes
C27 H271 0.983 no
C27 H272 0.967 no
C28 C29 1.527(2) yes
C28 H281 0.976 no
C28 H282 1.004 no
C29 H291 0.976 no
C29 H292 0.986 no
F31 C31 1.4116(19) yes
N31 C38 1.4730(19) yes
N31 C45 1.460(2) yes
N31 C49 1.4579(19) yes
C31 C32 1.509(2) yes
C31 C38 1.537(2) yes
C31 H311 0.978 no
C32 C33 1.397(2) yes
C32 C37 1.390(2) yes
C33 C34 1.386(2) yes
C33 H331 0.973 no
C34 C35 1.385(2) yes
C34 H341 0.956 no
C35 C36 1.388(3) yes
C35 H351 0.939 no
C36 C37 1.392(2) yes
C36 H361 0.935 no
C37 H371 0.933 no
C38 C39 1.526(2) yes
C38 H381 0.975 no
C39 C40 1.397(2) yes
C39 C44 1.399(2) yes
C40 C41 1.394(3) yes
C40 H401 0.948 no
C41 C42 1.378(3) yes
C41 H411 0.964 no
C42 C43 1.390(3) yes
C42 H421 0.932 no
C43 C44 1.393(2) yes
C43 H431 0.933 no
C44 H441 0.962 no
C45 C46 1.522(2) yes
C45 H451 1.016 no
C45 H452 0.994 no
C46 C47 1.523(3) yes
C46 H461 0.977 no
C46 H462 0.964 no
C47 C48 1.524(2) yes
C47 H471 0.979 no
C47 H472 1.001 no
C48 C49 1.524(2) yes
C48 H481 0.986 no
C48 H482 1.000 no
C49 H491 1.013 no
C49 H492 0.967 no
